data_2000871
loop_
_publ_author_name
'Jones, P. G.'
'Kirby, A. J.'
'Parker, J. K.'

_publ_section_title
;
 Bond length and reactivity. Structure of the diphenyl phosphate ester
 of 2,6-dichlorobenzyl alcohol
;
_journal_issue 5
_journal_name_full 'Acta Crystallographica Section C'
_journal_page_first 824
_journal_page_last 826
_journal_paper_doi 10.1107/S0108270191012131
_journal_volume 48
_journal_year 1992
_chemical_formula_sum 'C19 H15 Cl2 O4 P'
_chemical_formula_weight 409.21
_symmetry_cell_setting monoclinic
_symmetry_space_group_name_Hall '-P 2ybc'
_symmetry_space_group_name_H-M 'P 1 21/c 1'
_cell_angle_alpha 90
_cell_angle_beta 91.83(2)
_cell_angle_gamma 90
_cell_formula_units_Z 4
_cell_length_a 11.471(2)
_cell_length_b 12.555(3)
_cell_length_c 13.159(2)
_cell_volume 1894.2(6)
_diffrn_radiation_type Mo
_diffrn_radiation_wavelength 0.71069
_exptl_absorpt_coefficient_mu 0.45
_exptl_crystal_density_diffrn 1.435
_exptl_crystal_F_000 840
_cod_data_source_file ha0048.cif
_cod_data_source_block ha0048a
_cod_original_cell_volume 1894
_cod_original_formula_sum 'C19 H15 Cl2 O4 P1'
_cod_database_code 2000871

loop_
_atom_site_label
_atom_site_fract_x
_atom_site_fract_y
_atom_site_fract_z
_atom_site_U_iso_or_equiv
P .88730(10) .20530(10) .45090(10) .0480(10)
Cl(1) .60250(10) .26940(10) .64590(10) .0900(10)
Cl(2) .73490(10) -.13670(10) .58010(10) .1120(10)
O(1) .8342(2) .2749(2) .3614(2) .0620(10)
O(2) .9571(2) .1196(2) .3913(2) .0550(10)
O(3) .9607(2) .2586(2) .5265(2) .0640(10)
O(10) .7775(2) .1484(2) .4912(2) .0530(10)
C(10) .7795(3) .1033(3) .5938(3) .0580(10)
C(11) .6601(3) .0639(3) .6146(2) .0480(10)
C(12) .5718(3) .1336(3) .6393(3) .0570(10)
C(13) .4609(4) .1011(4) .6591(3) .078(2)
C(14) .4362(4) -.0046(5) .6542(3) .088(2)
C(15) .5189(5) -.0781(4) .6305(3) .085(2)
C(16) .6312(4) -.0432(3) .6108(3) .0640(10)
C(21) .7875(3) .3773(3) .3775(2) .0510(10)
C(22) .6695(4) .3888(4) .3894(3) .066(2)
C(23) .6257(4) .4920(4) .3987(3) .082(2)
C(24) .7008(6) .5769(4) .3967(3) .092(2)
C(25) .8166(5) .5631(4) .3867(4) .090(2)
C(26) .8602(4) .4625(3) .3755(3) .070(2)
C(31) .9069(3) .0490(3) .3191(3) .0470(10)
C(32) .8742(3) .0849(3) .2240(3) .0570(10)
C(33) .8278(4) .0140(3) .1544(3) .073(2)
C(34) .8176(4) -.0918(3) .1781(4) .078(2)
C(35) .8537(4) -.1269(3) .2730(4) .076(2)
C(36) .8978(3) -.0564(3) .3446(3) .0590(10)
H(10A) .8023 .1570 .6425 ?
H(10B) .8346 .0459 .5984 ?
H(13) .4026 .1524 .6760 ?
H(14) .3586 -.0277 .6685 ?
H(15) .4993 -.1525 .6271 ?
H(22) .6199 .3274 .3920 ?
H(23) .5434 .5030 .4047 ?
H(24) .6701 .6475 .4042 ?
H(25) .8675 .6238 .3864 ?
H(26) .9420 .4516 .3666 ?
H(32) .8839 .1586 .2070 ?
H(33) .8018 .0384 .0884 ?
H(34) .7862 -.1409 .1285 ?
H(35) .8483 -.2013 .2891 ?
H(36) .9208 -.0800 .4117 ?
